data_1572923
loop_
_publ_author_name
'Yamada, Kohei'
'Adachi, Yohei'
'Ohshita, Joji'

_publ_section_title
;
 Controlling the thermodynamic stability of conformational isomers of
 bistricyclic aromatic enes by introducing boron and silicon atoms.
;
_journal_issue 45
_journal_name_full 'Chemical science'
_journal_page_first 18985
_journal_page_last 18991
_journal_paper_doi 10.1039/d4sc06150k
_journal_volume 15
_journal_year 2024
_chemical_formula_moiety 'C45 H41 B S4 Si'
_chemical_formula_sum 'C45 H41 B S4 Si'
_chemical_formula_weight 748.92
_space_group_crystal_system monoclinic
_space_group_IT_number 14
_space_group_name_Hall '-P 2yn'
_space_group_name_H-M_alt 'P 1 21/n 1'
_atom_sites_solution_hydrogens geom
_atom_sites_solution_primary dual
_audit_creation_date 2023-09-01
_audit_creation_method
;
Olex2 1.3-ac4
(compiled 2020.11.27 svn.r5f609507 for Rigaku Oxford Diffraction, GUI svn.r6214)
;
_audit_update_record
;
2024-09-03 deposited with the CCDC.	2024-10-21 downloaded from the CCDC.
;
_cell_angle_alpha 90
_cell_angle_beta 98.333(2)
_cell_angle_gamma 90
_cell_formula_units_Z 4
_cell_length_a 8.9658(2)
_cell_length_b 24.7394(5)
_cell_length_c 17.7919(4)
_cell_measurement_reflns_used 24006
_cell_measurement_temperature 100.00(10)
_cell_measurement_theta_max 29.4970
_cell_measurement_theta_min 2.4310
_cell_volume 3904.73(15)
_computing_cell_refinement 'CrysAlisPro 1.171.42.27a (Rigaku OD, 2021)'
_computing_data_collection 'CrysAlisPro 1.171.42.27a (Rigaku OD, 2021)'
_computing_data_reduction 'CrysAlisPro 1.171.42.27a (Rigaku OD, 2021)'
_computing_molecular_graphics 'Olex2 1.3-ac4 (Dolomanov et al., 2009)'
_computing_publication_material 'Olex2 1.3-ac4 (Dolomanov et al., 2009)'
_computing_structure_refinement 'SHELXL 2018/3 (Sheldrick, 2015)'
_computing_structure_solution 'SHELXT 2018/2 (Sheldrick, 2018)'
_diffrn_ambient_environment N~2~
_diffrn_ambient_temperature 100.00(10)
_diffrn_detector 'Hybrid Pixel Array Detector'
_diffrn_detector_area_resol_mean 10.0000
_diffrn_detector_type HyPix
_diffrn_measured_fraction_theta_full 1.000
_diffrn_measured_fraction_theta_max 0.838
_diffrn_measurement_details
;
List of Runs (angles in degrees, time in seconds):

  # Type    Start    End  Width  t~exp~   \w     \q     \k     \f   Frames
#--------------------------------------------------------------------------
  1  \w      4.00  43.00   0.50    0.50    --    8.40 -99.00  30.00   78
  2  \w    -17.00  23.00   0.50    0.50    --   -6.92 -99.00-180.00   80
  3  \w    -75.00  16.00   0.50    0.50    --   -6.92 -57.00-150.00  182
  4  \w    -83.00  43.00   0.50    0.50    --   -6.92   0.00-150.00  252
  5  \w     -3.00  31.00   0.50    0.50    --   -6.92  19.00-180.00   68
  6  \w    -29.00  57.00   0.50    0.50    --   -6.92  57.00  30.00  172
;
_diffrn_measurement_device 'four-circle diffractometer'
_diffrn_measurement_device_type 'XtaLAB Synergy R, DW system, HyPix'
_diffrn_measurement_method '\w scans'
_diffrn_orient_matrix_type 'CrysAlisPro convention (1999,Acta A55,543-557)'
_diffrn_orient_matrix_UB_11 -0.0105176000
_diffrn_orient_matrix_UB_12 -0.0230224000
_diffrn_orient_matrix_UB_13 -0.0238931000
_diffrn_orient_matrix_UB_21 -0.0066346000
_diffrn_orient_matrix_UB_22 0.0169958000
_diffrn_orient_matrix_UB_23 -0.0324448000
_diffrn_orient_matrix_UB_31 0.0790045000
_diffrn_orient_matrix_UB_32 -0.0016315000
_diffrn_orient_matrix_UB_33 0.0000112000
_diffrn_radiation_monochromator mirror
_diffrn_radiation_probe x-ray
_diffrn_radiation_type 'Mo K\a'
_diffrn_radiation_wavelength 0.71073
_diffrn_reflns_av_R_equivalents 0.0519
_diffrn_reflns_av_unetI/netI 0.0462
_diffrn_reflns_Laue_measured_fraction_full 1.000
_diffrn_reflns_Laue_measured_fraction_max 0.838
_diffrn_reflns_limit_h_max 11
_diffrn_reflns_limit_h_min -11
_diffrn_reflns_limit_k_max 32
_diffrn_reflns_limit_k_min -31
_diffrn_reflns_limit_l_max 19
_diffrn_reflns_limit_l_min -24
_diffrn_reflns_number 46377
_diffrn_reflns_point_group_measured_fraction_full 1.000
_diffrn_reflns_point_group_measured_fraction_max 0.838
_diffrn_reflns_theta_full 25.242
_diffrn_reflns_theta_max 29.809
_diffrn_reflns_theta_min 2.314
_diffrn_source 'Rotating-anode X-ray tube'
_diffrn_source_type 'Rigaku (Mo) X-ray Source'
_exptl_absorpt_coefficient_mu 0.306
_exptl_absorpt_correction_T_max 1.00000
_exptl_absorpt_correction_T_min 0.98858
_exptl_absorpt_correction_type multi-scan
_exptl_absorpt_process_details
;
CrysAlisPro 1.171.42.27a (Rigaku Oxford Diffraction, 2021)
Empirical absorption correction using spherical harmonics,
implemented in SCALE3 ABSPACK scaling algorithm.
;
_exptl_crystal_colour 'clear yellow'
_exptl_crystal_colour_lustre clear
_exptl_crystal_colour_primary yellow
_exptl_crystal_density_diffrn 1.274
_exptl_crystal_description block
_exptl_crystal_F_000 1576
_exptl_crystal_size_max 0.21
_exptl_crystal_size_mid 0.113
_exptl_crystal_size_min 0.074
_refine_diff_density_max 0.479
_refine_diff_density_min -0.420
_refine_diff_density_rms 0.058
_refine_ls_extinction_method none
_refine_ls_goodness_of_fit_ref 1.057
_refine_ls_hydrogen_treatment constr
_refine_ls_matrix_type full
_refine_ls_number_parameters 466
_refine_ls_number_reflns 9394
_refine_ls_number_restraints 0
_refine_ls_restrained_S_all 1.057
_refine_ls_R_factor_all 0.0559
_refine_ls_R_factor_gt 0.0412
_refine_ls_shift/su_max 0.001
_refine_ls_shift/su_mean 0.000
_refine_ls_structure_factor_coef Fsqd
_refine_ls_weighting_details 'w=1/[\s^2^(Fo^2^)+(0.0378P)^2^+1.5848P] where P=(Fo^2^+2Fc^2^)/3'
_refine_ls_weighting_scheme calc
_refine_ls_wR_factor_gt 0.0915
_refine_ls_wR_factor_ref 0.0961
_reflns_Friedel_coverage 0.000
_reflns_number_gt 7543
_reflns_number_total 9394
_reflns_threshold_expression 'I > 2\s(I)'
_cod_data_source_file d4sc06150k2.cif
_cod_data_source_block exp_1911
_cod_depositor_comments 'Adding full bibliography for 1572922--1572924.cif.'
_cod_database_code 1572923
_shelx_shelxl_version_number 2018/3
_chemical_oxdiff_formula C45H41B1S2Si1
_shelx_space_group_comment
;
The symmetry employed for this shelxl refinement is uniquely defined
by the following loop, which should always be used as a source of
symmetry information in preference to the above space-group names.
They are only intended as comments.
;
_shelx_estimated_absorpt_t_max 0.979
_shelx_estimated_absorpt_t_min 0.939
_reflns_odcompleteness_completeness 99.92
_reflns_odcompleteness_iscentric 1
_reflns_odcompleteness_theta 25.30
_olex2_refinement_description
;
1. Fixed Uiso
 At 1.2 times of:
  All C(H) groups
 At 1.5 times of:
  All C(H,H,H) groups
2.a Ternary CH refined with riding coordinates:
 C2(H2), C11(H11), C13(H13)
2.b Aromatic/amide H refined with riding coordinates:
 C5(H5), C9(H9), C21(H21), C22(H22), C23(H23), C24(H24), C30(H30), C31(H31),
 C32(H32), C33(H33), C35(H35), C36(H36), C37(H37), C38(H38), C39(H39), C41(H41),
  C42(H42), C43(H43), C44(H44), C45(H45)
2.c Idealised Me refined as rotating group:
 C1(H1A,H1B,H1C), C3(H3A,H3B,H3C), C10(H10A,H10B,H10C), C12(H12A,H12B,H12C),
 C14(H14A,H14B,H14C), C15(H15A,H15B,H15C)
;
_olex2_submission_special_instructions 'No special instructions were received'
_oxdiff_exptl_absorpt_empirical_details
;
Empirical correction (ABSPACK) includes:
- Absorption correction using spherical harmonics
- Frame scaling
;
_oxdiff_exptl_absorpt_empirical_full_max 1.067
_oxdiff_exptl_absorpt_empirical_full_min 0.913

loop_
_space_group_symop_operation_xyz
'x, y, z'
'-x+1/2, y+1/2, -z+1/2'
'-x, -y, -z'
'x-1/2, -y-1/2, z-1/2'

loop_
_atom_site_label
_atom_site_type_symbol
_atom_site_fract_x
_atom_site_fract_y
_atom_site_fract_z
_atom_site_U_iso_or_equiv
_atom_site_adp_type
_atom_site_occupancy
_atom_site_site_symmetry_order
_atom_site_calc_flag
_atom_site_refinement_flags_posn
_atom_site_refinement_flags_adp
_atom_site_refinement_flags_occupancy
_atom_site_disorder_assembly
_atom_site_disorder_group
S1 S 0.76422(5) 0.50615(2) 0.29455(2) 0.02132(10) Uani 1 1 d . . . . .
S2 S 0.26350(5) 0.36547(2) 0.27023(3) 0.02441(11) Uani 1 1 d . . . . .
S3 S 1.18320(4) 0.31748(2) 0.53604(2) 0.02018(10) Uani 1 1 d . . . . .
S4 S 0.65546(5) 0.18934(2) 0.52474(3) 0.02076(10) Uani 1 1 d . . . . .
Si1 Si 0.96206(5) 0.22495(2) 0.46096(3) 0.01435(10) Uani 1 1 d . . . . .
C1 C -0.0848(2) 0.59646(12) 0.14467(16) 0.0630(9) Uani 1 1 d . . . . .
H1A H -0.133362 0.570353 0.174758 0.095 Uiso 1 1 calc R U . . .
H1B H -0.049558 0.577849 0.101911 0.095 Uiso 1 1 calc R U . . .
H1C H -0.157530 0.624524 0.125331 0.095 Uiso 1 1 calc R U . . .
C2 C 0.0503(2) 0.62262(9) 0.19500(14) 0.0431(6) Uani 1 1 d . . . . .
H2 H 0.099422 0.647784 0.162044 0.052 Uiso 1 1 calc R U . . .
C3 C -0.0036(3) 0.65644(11) 0.25706(17) 0.0650(9) Uani 1 1 d . . . . .
H3A H -0.078715 0.682631 0.234122 0.097 Uiso 1 1 calc R U . . .
H3B H 0.082180 0.675712 0.285397 0.097 Uiso 1 1 calc R U . . .
H3C H -0.048998 0.632801 0.291700 0.097 Uiso 1 1 calc R U . . .
C4 C 0.16703(19) 0.57982(7) 0.22473(11) 0.0255(4) Uani 1 1 d . . . . .
C5 C 0.22730(19) 0.54691(7) 0.17350(11) 0.0242(4) Uani 1 1 d . . . . .
H5 H 0.197425 0.552618 0.120657 0.029 Uiso 1 1 calc R U . . .
C6 C 0.33001(19) 0.50580(7) 0.19676(10) 0.0215(4) Uani 1 1 d . . . . .
C7 C 0.37797(18) 0.49745(6) 0.27496(10) 0.0174(3) Uani 1 1 d . . . . .
C8 C 0.32282(18) 0.53184(6) 0.32736(10) 0.0178(3) Uani 1 1 d . . . . .
C9 C 0.21661(19) 0.57182(7) 0.30157(11) 0.0231(4) Uani 1 1 d . . . . .
H9 H 0.177516 0.594029 0.337667 0.028 Uiso 1 1 calc R U . . .
C10 C 0.4170(2) 0.57861(7) 0.45149(11) 0.0249(4) Uani 1 1 d . . . . .
H10A H 0.496772 0.596143 0.428027 0.037 Uiso 1 1 calc R U . . .
H10B H 0.452949 0.572080 0.505409 0.037 Uiso 1 1 calc R U . . .
H10C H 0.328122 0.602096 0.446545 0.037 Uiso 1 1 calc R U . . .
C11 C 0.37524(19) 0.52480(7) 0.41173(10) 0.0198(4) Uani 1 1 d . . . . .
H11 H 0.469049 0.502409 0.417014 0.024 Uiso 1 1 calc R U . . .
C12 C 0.2588(2) 0.49313(7) 0.44926(10) 0.0242(4) Uani 1 1 d . . . . .
H12A H 0.160254 0.510781 0.437925 0.036 Uiso 1 1 calc R U . . .
H12B H 0.289974 0.492275 0.504363 0.036 Uiso 1 1 calc R U . . .
H12C H 0.251784 0.456113 0.429467 0.036 Uiso 1 1 calc R U . . .
C13 C 0.3971(2) 0.47242(8) 0.13803(10) 0.0301(4) Uani 1 1 d . . . . .
H13 H 0.451409 0.441224 0.165335 0.036 Uiso 1 1 calc R U . . .
C14 C 0.5132(2) 0.50533(8) 0.10282(11) 0.0328(5) Uani 1 1 d . . . . .
H14A H 0.462721 0.535299 0.073379 0.049 Uiso 1 1 calc R U . . .
H14B H 0.562749 0.482094 0.069284 0.049 Uiso 1 1 calc R U . . .
H14C H 0.588765 0.519728 0.143183 0.049 Uiso 1 1 calc R U . . .
C15 C 0.2782(3) 0.44913(9) 0.07618(13) 0.0484(6) Uani 1 1 d . . . . .
H15A H 0.202183 0.429522 0.099817 0.073 Uiso 1 1 calc R U . . .
H15B H 0.326594 0.424316 0.044172 0.073 Uiso 1 1 calc R U . . .
H15C H 0.229805 0.478615 0.044905 0.073 Uiso 1 1 calc R U . . .
C16 C 0.65937(18) 0.45309(6) 0.32180(9) 0.0164(3) Uani 1 1 d . . . . .
C17 C 0.75359(17) 0.40992(6) 0.34767(9) 0.0147(3) Uani 1 1 d . . . . .
C18 C 0.68810(17) 0.35998(6) 0.37513(9) 0.0138(3) Uani 1 1 d . . . . .
C19 C 0.53155(17) 0.34862(7) 0.33883(9) 0.0158(3) Uani 1 1 d . . . . .
C20 C 0.43572(17) 0.39089(7) 0.31096(9) 0.0171(3) Uani 1 1 d . . . . .
C21 C 0.92864(19) 0.47059(7) 0.31292(10) 0.0222(4) Uani 1 1 d . . . . .
H21 H 1.023798 0.484239 0.304392 0.027 Uiso 1 1 calc R U . . .
C22 C 0.90787(18) 0.42048(7) 0.34119(9) 0.0187(3) Uani 1 1 d . . . . .
H22 H 0.987126 0.395313 0.355056 0.022 Uiso 1 1 calc R U . . .
C23 C 0.3210(2) 0.30010(7) 0.28691(11) 0.0256(4) Uani 1 1 d . . . . .
H23 H 0.259658 0.269514 0.272136 0.031 Uiso 1 1 calc R U . . .
C24 C 0.46448(18) 0.29690(7) 0.32367(10) 0.0202(4) Uani 1 1 d . . . . .
H24 H 0.514527 0.263781 0.337719 0.024 Uiso 1 1 calc R U . . .
C25 C 0.76119(17) 0.32859(6) 0.43169(9) 0.0142(3) Uani 1 1 d . . . . .
C26 C 0.69018(17) 0.28160(6) 0.46524(9) 0.0146(3) Uani 1 1 d . . . . .
C27 C 0.76489(17) 0.23315(6) 0.48161(9) 0.0161(3) Uani 1 1 d . . . . .
C28 C 0.91859(17) 0.33853(6) 0.46999(9) 0.0145(3) Uani 1 1 d . . . . .
C29 C 1.01876(17) 0.29616(7) 0.48274(9) 0.0152(3) Uani 1 1 d . . . . .
C30 C 0.97674(18) 0.38785(7) 0.50325(9) 0.0173(3) Uani 1 1 d . . . . .
H30 H 0.922610 0.420982 0.499226 0.021 Uiso 1 1 calc R U . . .
C31 C 1.11857(19) 0.38223(7) 0.54147(10) 0.0207(4) Uani 1 1 d . . . . .
H31 H 1.174788 0.410701 0.567888 0.025 Uiso 1 1 calc R U . . .
C32 C 0.54489(18) 0.28248(7) 0.48956(10) 0.0180(3) Uani 1 1 d . . . . .
H32 H 0.478758 0.312669 0.483234 0.022 Uiso 1 1 calc R U . . .
C33 C 0.51218(18) 0.23542(7) 0.52265(10) 0.0199(4) Uani 1 1 d . . . . .
H33 H 0.420856 0.228783 0.542295 0.024 Uiso 1 1 calc R U . . .
C34 C 0.96337(17) 0.20898(7) 0.35848(9) 0.0159(3) Uani 1 1 d . . . . .
C35 C 0.95381(19) 0.25049(7) 0.30453(10) 0.0212(4) Uani 1 1 d . . . . .
H35 H 0.947524 0.286931 0.320595 0.025 Uiso 1 1 calc R U . . .
C36 C 0.9533(2) 0.23944(8) 0.22812(10) 0.0254(4) Uani 1 1 d . . . . .
H36 H 0.944552 0.268118 0.192248 0.031 Uiso 1 1 calc R U . . .
C37 C 0.96571(19) 0.18653(8) 0.20404(10) 0.0245(4) Uani 1 1 d . . . . .
H37 H 0.969596 0.179012 0.151996 0.029 Uiso 1 1 calc R U . . .
C38 C 0.97237(19) 0.14477(7) 0.25604(10) 0.0240(4) Uani 1 1 d . . . . .
H38 H 0.978733 0.108426 0.239582 0.029 Uiso 1 1 calc R U . . .
C39 C 0.96978(18) 0.15589(7) 0.33211(10) 0.0199(4) Uani 1 1 d . . . . .
H39 H 0.972415 0.126824 0.367166 0.024 Uiso 1 1 calc R U . . .
C40 C 1.08196(18) 0.17797(7) 0.52578(10) 0.0182(3) Uani 1 1 d . . . . .
C41 C 1.19460(18) 0.14604(7) 0.50119(10) 0.0203(4) Uani 1 1 d . . . . .
H41 H 1.205138 0.145670 0.448822 0.024 Uiso 1 1 calc R U . . .
C42 C 1.2914(2) 0.11486(7) 0.55199(11) 0.0264(4) Uani 1 1 d . . . . .
H42 H 1.366156 0.093114 0.534103 0.032 Uiso 1 1 calc R U . . .
C43 C 1.2786(2) 0.11556(8) 0.62863(11) 0.0313(4) Uani 1 1 d . . . . .
H43 H 1.344483 0.094338 0.663446 0.038 Uiso 1 1 calc R U . . .
C44 C 1.1697(2) 0.14719(9) 0.65411(11) 0.0332(5) Uani 1 1 d . . . . .
H44 H 1.161633 0.148019 0.706758 0.040 Uiso 1 1 calc R U . . .
C45 C 1.0717(2) 0.17784(8) 0.60364(10) 0.0269(4) Uani 1 1 d . . . . .
H45 H 0.996513 0.199053 0.622125 0.032 Uiso 1 1 calc R U . . .
B1 B 0.4873(2) 0.44946(8) 0.30416(10) 0.0166(4) Uani 1 1 d . . . . .

loop_
_atom_site_aniso_label
_atom_site_aniso_U_11
_atom_site_aniso_U_22
_atom_site_aniso_U_33
_atom_site_aniso_U_23
_atom_site_aniso_U_13
_atom_site_aniso_U_12
S1 0.0264(2) 0.0152(2) 0.0211(2) 0.00383(17) -0.00075(17) -0.00532(16)
S2 0.0155(2) 0.0219(2) 0.0337(3) -0.00036(19) -0.00364(17) -0.00029(16)
S3 0.0137(2) 0.0236(2) 0.0224(2) -0.00157(18) -0.00014(16) 0.00020(16)
S4 0.0231(2) 0.0144(2) 0.0269(2) 0.00375(17) 0.01065(17) -0.00026(16)
Si1 0.0145(2) 0.0132(2) 0.0158(2) 0.00113(17) 0.00364(16) 0.00210(16)
C1 0.0281(12) 0.096(2) 0.0652(17) 0.0524(16) 0.0072(11) 0.0200(13)
C2 0.0340(11) 0.0420(13) 0.0587(15) 0.0351(11) 0.0248(10) 0.0193(10)
C3 0.0707(18) 0.0471(15) 0.087(2) 0.0404(15) 0.0460(16) 0.0420(14)
C4 0.0194(9) 0.0180(9) 0.0405(11) 0.0138(8) 0.0091(8) 0.0010(7)
C5 0.0233(9) 0.0213(9) 0.0260(10) 0.0078(8) -0.0037(7) -0.0035(7)
C6 0.0256(9) 0.0143(8) 0.0229(9) 0.0003(7) -0.0026(7) -0.0018(7)
C7 0.0171(8) 0.0117(8) 0.0223(9) -0.0002(7) -0.0005(6) -0.0012(6)
C8 0.0175(8) 0.0111(8) 0.0252(9) 0.0013(7) 0.0046(7) -0.0032(6)
C9 0.0223(9) 0.0138(8) 0.0360(11) 0.0039(7) 0.0136(8) 0.0013(7)
C10 0.0278(9) 0.0199(9) 0.0283(10) -0.0043(8) 0.0089(8) -0.0042(7)
C11 0.0217(8) 0.0156(8) 0.0232(9) -0.0003(7) 0.0071(7) -0.0007(6)
C12 0.0290(9) 0.0214(9) 0.0234(9) -0.0012(7) 0.0079(7) -0.0062(7)
C13 0.0507(12) 0.0181(9) 0.0188(9) -0.0009(8) -0.0041(8) 0.0065(8)
C14 0.0473(12) 0.0326(11) 0.0181(9) -0.0029(8) 0.0034(8) 0.0113(9)
C15 0.0788(17) 0.0300(12) 0.0321(12) -0.0116(10) -0.0063(11) -0.0130(11)
C16 0.0219(8) 0.0114(8) 0.0154(8) -0.0006(6) 0.0010(6) -0.0024(6)
C17 0.0173(8) 0.0134(8) 0.0134(8) -0.0010(6) 0.0025(6) -0.0013(6)
C18 0.0137(7) 0.0116(8) 0.0167(8) -0.0022(6) 0.0044(6) 0.0004(6)
C19 0.0160(8) 0.0153(8) 0.0166(8) -0.0006(6) 0.0040(6) 0.0000(6)
C20 0.0133(7) 0.0177(8) 0.0199(8) -0.0025(7) 0.0012(6) -0.0004(6)
C21 0.0204(8) 0.0256(10) 0.0201(9) 0.0024(7) 0.0013(7) -0.0071(7)
C22 0.0179(8) 0.0204(9) 0.0177(8) 0.0018(7) 0.0022(6) -0.0034(6)
C23 0.0222(9) 0.0190(9) 0.0341(11) -0.0020(8) -0.0006(8) -0.0044(7)
C24 0.0195(8) 0.0144(8) 0.0261(9) -0.0008(7) 0.0014(7) -0.0016(6)
C25 0.0138(7) 0.0128(8) 0.0168(8) -0.0025(6) 0.0048(6) 0.0010(6)
C26 0.0144(7) 0.0142(8) 0.0156(8) -0.0012(6) 0.0032(6) -0.0010(6)
C27 0.0170(8) 0.0142(8) 0.0178(8) 0.0000(6) 0.0049(6) -0.0013(6)
C28 0.0152(8) 0.0155(8) 0.0135(8) 0.0006(6) 0.0049(6) -0.0012(6)
C29 0.0124(7) 0.0185(8) 0.0148(8) 0.0002(6) 0.0026(6) -0.0001(6)
C30 0.0182(8) 0.0154(8) 0.0191(8) -0.0018(7) 0.0059(6) -0.0017(6)
C31 0.0209(8) 0.0202(9) 0.0216(9) -0.0034(7) 0.0047(7) -0.0052(7)
C32 0.0154(8) 0.0165(8) 0.0230(9) -0.0026(7) 0.0054(6) -0.0003(6)
C33 0.0182(8) 0.0185(9) 0.0248(9) -0.0007(7) 0.0090(7) -0.0013(6)
C34 0.0121(7) 0.0176(8) 0.0182(8) -0.0002(7) 0.0029(6) 0.0007(6)
C35 0.0258(9) 0.0173(9) 0.0211(9) -0.0012(7) 0.0060(7) 0.0014(7)
C36 0.0309(10) 0.0253(10) 0.0202(9) 0.0038(7) 0.0038(7) 0.0020(7)
C37 0.0228(9) 0.0325(10) 0.0173(9) -0.0058(8) -0.0008(7) 0.0019(7)
C38 0.0221(9) 0.0216(9) 0.0267(10) -0.0078(8) -0.0015(7) 0.0022(7)
C39 0.0180(8) 0.0176(9) 0.0235(9) 0.0005(7) 0.0004(7) 0.0026(6)
C40 0.0180(8) 0.0159(8) 0.0206(9) 0.0029(7) 0.0021(6) -0.0004(6)
C41 0.0196(8) 0.0190(9) 0.0215(9) 0.0003(7) 0.0001(7) 0.0013(7)
C42 0.0214(9) 0.0192(9) 0.0365(11) 0.0020(8) -0.0026(8) 0.0033(7)
C43 0.0305(10) 0.0265(10) 0.0329(11) 0.0130(9) -0.0083(8) -0.0022(8)
C44 0.0398(11) 0.0374(12) 0.0217(10) 0.0108(9) 0.0026(8) -0.0017(9)
C45 0.0299(10) 0.0308(11) 0.0209(9) 0.0050(8) 0.0067(7) 0.0031(8)
B1 0.0209(9) 0.0163(9) 0.0123(9) -0.0020(7) 0.0016(7) 0.0019(7)

loop_
_atom_type_symbol
_atom_type_description
_atom_type_scat_dispersion_real
_atom_type_scat_dispersion_imag
_atom_type_scat_source
C C 0.0033 0.0016 'International Tables Vol C Tables 4.2.6.8 and 6.1.1.4'
H H 0.0000 0.0000 'International Tables Vol C Tables 4.2.6.8 and 6.1.1.4'
B B 0.0013 0.0007 'International Tables Vol C Tables 4.2.6.8 and 6.1.1.4'
S S 0.1246 0.1234 'International Tables Vol C Tables 4.2.6.8 and 6.1.1.4'
Si Si 0.0817 0.0704 'International Tables Vol C Tables 4.2.6.8 and 6.1.1.4'

loop_
_exptl_crystal_face_index_h
_exptl_crystal_face_index_k
_exptl_crystal_face_index_l
_exptl_crystal_face_perp_dist
1 1 0 0.1053
1 0 0 0.1160
-1 0 0 0.0917
0 1 -1 0.0334
0 -1 1 0.0408
0 1 0 0.0612
0 -1 0 0.0260
1 -1 -2 0.0866
0 1 2 0.0519
-1 -1 2 0.0733
2 1 -1 0.1069
-1 1 0 0.0937
-1 2 0 0.0853
2 2 -1 0.1004
1 2 0 0.0934
0 2 1 0.0574
5 -20 -19 0.0630

loop_
_geom_angle_atom_site_label_1
_geom_angle_atom_site_label_2
_geom_angle_atom_site_label_3
_geom_angle
_geom_angle_site_symmetry_1
_geom_angle_site_symmetry_3
_geom_angle_publ_flag
C21 S1 C16 92.56(8) . . ?
C23 S2 C20 92.45(8) . . ?
C31 S3 C29 92.76(8) . . ?
C33 S4 C27 92.60(8) . . ?
C29 Si1 C27 95.40(7) . . ?
C29 Si1 C34 111.34(7) . . ?
C29 Si1 C40 110.25(7) . . ?
C34 Si1 C27 110.80(7) . . ?
C40 Si1 C27 115.04(7) . . ?
C40 Si1 C34 112.79(7) . . ?
C3 C2 C1 110.3(2) . . ?
C3 C2 C4 113.83(19) . . ?
C4 C2 C1 110.6(2) . . ?
C5 C4 C2 119.40(18) . . ?
C5 C4 C9 117.58(16) . . ?
C9 C4 C2 123.01(18) . . ?
C4 C5 C6 122.41(17) . . ?
C5 C6 C7 119.57(16) . . ?
C5 C6 C13 120.12(16) . . ?
C7 C6 C13 120.21(15) . . ?
C6 C7 B1 121.38(15) . . ?
C8 C7 C6 118.67(15) . . ?
C8 C7 B1 119.92(15) . . ?
C7 C8 C11 119.94(15) . . ?
C9 C8 C7 119.85(16) . . ?
C9 C8 C11 120.20(15) . . ?
C4 C9 C8 121.83(17) . . ?
C8 C11 C10 112.21(14) . . ?
C8 C11 C12 110.91(14) . . ?
C10 C11 C12 112.33(14) . . ?
C6 C13 C14 110.69(15) . . ?
C6 C13 C15 113.25(18) . . ?
C14 C13 C15 110.57(17) . . ?
C17 C16 S1 110.25(12) . . ?
C17 C16 B1 124.44(14) . . ?
B1 C16 S1 124.11(12) . . ?
C16 C17 C18 119.77(14) . . ?
C16 C17 C22 112.33(14) . . ?
C22 C17 C18 127.87(14) . . ?
C17 C18 C19 114.18(13) . . ?
C25 C18 C17 123.24(14) . . ?
C25 C18 C19 122.48(14) . . ?
C20 C19 C18 120.44(14) . . ?
C20 C19 C24 112.60(14) . . ?
C24 C19 C18 126.85(15) . . ?
C19 C20 S2 110.05(12) . . ?
C19 C20 B1 123.97(14) . . ?
B1 C20 S2 125.01(12) . . ?
C22 C21 S1 112.31(13) . . ?
C21 C22 C17 112.47(15) . . ?
C24 C23 S2 112.30(13) . . ?
C23 C24 C19 112.55(16) . . ?
C18 C25 C26 123.56(14) . . ?
C18 C25 C28 124.34(14) . . ?
C26 C25 C28 112.04(13) . . ?
C27 C26 C25 122.55(14) . . ?
C27 C26 C32 112.57(14) . . ?
C32 C26 C25 124.70(14) . . ?
S4 C27 Si1 129.65(10) . . ?
C26 C27 S4 110.53(11) . . ?
C26 C27 Si1 119.73(12) . . ?
C29 C28 C25 119.96(14) . . ?
C29 C28 C30 113.17(14) . . ?
C30 C28 C25 126.55(14) . . ?
S3 C29 Si1 126.41(9) . . ?
C28 C29 S3 110.15(12) . . ?
C28 C29 Si1 122.33(12) . . ?
C31 C30 C28 112.36(15) . . ?
C30 C31 S3 111.56(13) . . ?
C33 C32 C26 112.44(15) . . ?
C32 C33 S4 111.84(12) . . ?
C35 C34 Si1 120.39(13) . . ?
C39 C34 Si1 122.19(13) . . ?
C39 C34 C35 117.40(15) . . ?
C36 C35 C34 121.27(16) . . ?
C35 C36 C37 120.01(17) . . ?
C38 C37 C36 119.75(17) . . ?
C37 C38 C39 120.04(17) . . ?
C38 C39 C34 121.45(16) . . ?
C41 C40 Si1 122.36(13) . . ?
C41 C40 C45 117.44(16) . . ?
C45 C40 Si1 119.89(13) . . ?
C42 C41 C40 121.28(17) . . ?
C43 C42 C41 119.99(17) . . ?
C44 C43 C42 119.64(17) . . ?
C43 C44 C45 120.64(18) . . ?
C44 C45 C40 121.01(18) . . ?
C16 B1 C7 125.62(15) . . ?
C20 B1 C7 123.86(15) . . ?
C20 B1 C16 110.25(14) . . ?

loop_
_geom_bond_atom_site_label_1
_geom_bond_atom_site_label_2
_geom_bond_distance
_geom_bond_site_symmetry_2
_geom_bond_publ_flag
S1 C16 1.7246(16) . ?
S1 C21 1.7070(18) . ?
S2 C20 1.7264(16) . ?
S2 C23 1.7103(19) . ?
S3 C29 1.7164(16) . ?
S3 C31 1.7110(18) . ?
S4 C27 1.7160(16) . ?
S4 C33 1.7139(17) . ?
Si1 C27 1.8680(16) . ?
Si1 C29 1.8586(17) . ?
Si1 C34 1.8675(17) . ?
Si1 C40 1.8647(17) . ?
C1 C2 1.541(4) . ?
C2 C3 1.519(4) . ?
C2 C4 1.528(3) . ?
C4 C5 1.389(3) . ?
C4 C9 1.389(3) . ?
C5 C6 1.394(2) . ?
C6 C7 1.411(2) . ?
C6 C13 1.523(3) . ?
C7 C8 1.404(2) . ?
C7 B1 1.579(2) . ?
C8 C9 1.403(2) . ?
C8 C11 1.517(2) . ?
C10 C11 1.528(2) . ?
C11 C12 1.533(2) . ?
C13 C14 1.526(3) . ?
C13 C15 1.529(3) . ?
C16 C17 1.398(2) . ?
C16 B1 1.532(2) . ?
C17 C18 1.481(2) . ?
C17 C22 1.429(2) . ?
C18 C19 1.484(2) . ?
C18 C25 1.362(2) . ?
C19 C20 1.398(2) . ?
C19 C24 1.423(2) . ?
C20 B1 1.531(2) . ?
C21 C22 1.361(2) . ?
C23 C24 1.358(2) . ?
C25 C26 1.491(2) . ?
C25 C28 1.496(2) . ?
C26 C27 1.383(2) . ?
C26 C32 1.431(2) . ?
C28 C29 1.378(2) . ?
C28 C30 1.422(2) . ?
C30 C31 1.359(2) . ?
C32 C33 1.356(2) . ?
C34 C35 1.400(2) . ?
C34 C39 1.398(2) . ?
C35 C36 1.386(2) . ?
C36 C37 1.387(3) . ?
C37 C38 1.382(3) . ?
C38 C39 1.385(2) . ?
C40 C41 1.401(2) . ?
C40 C45 1.401(2) . ?
C41 C42 1.392(2) . ?
C42 C43 1.385(3) . ?
C43 C44 1.378(3) . ?
C44 C45 1.387(3) . ?

loop_
_exptl_oxdiff_crystal_face_indexfrac_h
_exptl_oxdiff_crystal_face_indexfrac_k
_exptl_oxdiff_crystal_face_indexfrac_l
_exptl_oxdiff_crystal_face_x
_exptl_oxdiff_crystal_face_y
_exptl_oxdiff_crystal_face_z
0.9993 0.9995 0.0001 -0.0335 0.0104 0.0773
0.9993 0.0003 0.0002 -0.0105 -0.0066 0.0789
-0.9993 -0.0003 -0.0002 0.0105 0.0066 -0.0789
-0.0000 0.9993 -0.9993 0.0009 0.0494 -0.0016
0.0000 -0.9993 0.9993 -0.0009 -0.0494 0.0016
0.0000 0.9992 -0.0002 -0.0230 0.0170 -0.0016
-0.0000 -0.9992 0.0002 0.0230 -0.0170 0.0016
0.9991 -0.9988 -1.9979 0.0602 0.0412 0.0805
0.0001 0.9990 1.9981 -0.0707 -0.0479 -0.0016
-0.9992 -0.9997 1.9982 -0.0142 -0.0752 -0.0773
1.9985 0.9999 -0.9989 -0.0202 0.0361 0.1562
-0.9992 0.9989 -0.0004 -0.0125 0.0236 -0.0806
-0.9992 1.9982 -0.0006 -0.0355 0.0406 -0.0822
1.9985 1.9991 -0.9990 -0.0432 0.0531 0.1546
0.9993 1.9987 -0.0001 -0.0565 0.0273 0.0757
0.0001 1.9983 0.9988 -0.0699 0.0016 -0.0032
5.4535 -19.5092 -19.1578 0.8495 0.2538 0.4625
